data_2213589
loop_
_publ_author_name
'Yakovenko, Andrey A.'
'Timofeeva, Tatiana V.'
'Antipin, Mikhail Yu.'

_publ_section_title
;
 Thermal disorder in the anion of
 bis(triphenylphosphoranylidene)iminium
 di-\m-bromido-bis[bromidocuprate(I)]
;
_journal_coeditor_code TK2143
_journal_issue 5
_journal_name_full 'Acta Crystallographica Section E'
_journal_page_first m1233
_journal_page_last m1234
_journal_paper_doi 10.1107/S1600536807013578
_journal_volume 63
_journal_year 2007
_chemical_formula_iupac '(C36 H30 N P2)2 [Cu2 Br4]'
_chemical_formula_moiety '2(C36 H30 N P2 +), Br4 Cu2 2-'
_chemical_formula_sum 'C72 H60 Br4 Cu2 N2 P4'
_chemical_formula_weight 1523.82
_chemical_name_systematic
;
bis(triphenylphosphoranylidene)imminium
di-\m-bromido-dibromidocuprate
;
_space_group_IT_number 61
_symmetry_cell_setting orthorhombic
_symmetry_space_group_name_Hall '-P 2ac 2ab'
_symmetry_space_group_name_H-M 'P b c a'
_atom_sites_solution_hydrogens geom
_atom_sites_solution_primary direct
_atom_sites_solution_secondary difmap
_audit_creation_method SHELXL-97
_cell_angle_alpha 90
_cell_angle_beta 90
_cell_angle_gamma 90
_cell_formula_units_Z 4
_cell_length_a 19.718(5)
_cell_length_b 15.994(4)
_cell_length_c 20.097(5)
_cell_measurement_reflns_used 5063
_cell_measurement_temperature 100(2)
_cell_measurement_theta_max 25.1
_cell_measurement_theta_min 2.3
_cell_volume 6338(3)
_computing_cell_refinement 'SAINT-Plus (Bruker, 2001)'
_computing_data_collection 'APEX2 (Bruker, 2005)'
_computing_data_reduction SAINT-PLus
_computing_molecular_graphics SHELXTL
_computing_publication_material SHELXTL
_computing_structure_refinement SHELXTL
_computing_structure_solution 'SHELXTL (Sheldrick, 2001)'
_diffrn_ambient_temperature 100(2)
_diffrn_measured_fraction_theta_full 0.996
_diffrn_measured_fraction_theta_max 0.996
_diffrn_measurement_device_type 'Bruker SMART APEX II CCD area-detector'
_diffrn_measurement_method '\f and \w'
_diffrn_radiation_monochromator graphite
_diffrn_radiation_source 'fine-focus sealed tube'
_diffrn_radiation_type MoK\a
_diffrn_radiation_wavelength 0.71073
_diffrn_reflns_av_R_equivalents 0.082
_diffrn_reflns_av_sigmaI/netI 0.040
_diffrn_reflns_limit_h_max 26
_diffrn_reflns_limit_h_min -26
_diffrn_reflns_limit_k_max 21
_diffrn_reflns_limit_k_min -21
_diffrn_reflns_limit_l_max 26
_diffrn_reflns_limit_l_min -26
_diffrn_reflns_number 81872
_diffrn_reflns_theta_full 28.0
_diffrn_reflns_theta_max 28.0
_diffrn_reflns_theta_min 1.9
_diffrn_standards_decay_% 0
_diffrn_standards_number 0
_exptl_absorpt_coefficient_mu 3.339
_exptl_absorpt_correction_T_max 0.377
_exptl_absorpt_correction_T_min 0.139
_exptl_absorpt_correction_type multi-scan
_exptl_absorpt_process_details '(SADABS; Sheldrick, 2003)'
_exptl_crystal_colour colorless
_exptl_crystal_density_diffrn 1.597
_exptl_crystal_density_method 'not measured'
_exptl_crystal_description prism
_exptl_crystal_F_000 3056
_exptl_crystal_size_max 0.60
_exptl_crystal_size_mid 0.50
_exptl_crystal_size_min 0.30
_refine_diff_density_max 0.60
_refine_diff_density_min -0.59
_refine_ls_extinction_method none
_refine_ls_goodness_of_fit_ref 1.00
_refine_ls_hydrogen_treatment constr
_refine_ls_matrix_type full
_refine_ls_number_parameters 379
_refine_ls_number_reflns 7625
_refine_ls_number_restraints 0
_refine_ls_restrained_S_all 1.00
_refine_ls_R_factor_all 0.058
_refine_ls_R_factor_gt 0.033
_refine_ls_shift/su_max 0.004
_refine_ls_shift/su_mean 0.000
_refine_ls_structure_factor_coef Fsqd
_refine_ls_weighting_details 'calc w=1/[\s^2^(Fo^2^)+(0.03P)^2^+5.7P] where P=(Fo^2^+2Fc^2^)/3'
_refine_ls_weighting_scheme calc
_refine_ls_wR_factor_gt 0.067
_refine_ls_wR_factor_ref 0.074
_reflns_number_gt 5652
_reflns_number_total 7625
_reflns_threshold_expression I>2\s(I)
_cod_data_source_file tk2143.cif
_cod_data_source_block I
_cod_database_code 2213589
_cod_database_fobs_code 2213589

loop_
_symmetry_equiv_pos_as_xyz
'x, y, z'
'-x+1/2, -y, z+1/2'
'-x, y+1/2, -z+1/2'
'x+1/2, -y+1/2, -z'
'-x, -y, -z'
'x-1/2, y, -z-1/2'
'x, -y-1/2, z-1/2'
'-x-1/2, y-1/2, z'

loop_
_atom_site_type_symbol
_atom_site_label
_atom_site_fract_x
_atom_site_fract_y
_atom_site_fract_z
_atom_site_U_iso_or_equiv
_atom_site_adp_type
_atom_site_calc_flag
_atom_site_refinement_flags
_atom_site_occupancy
Cu Cu1 1.034103(18) 0.03300(2) 0.443963(17) 0.02838(9) Uani d . 1
Br Br1 0.926666(15) 0.083356(19) 0.486215(15) 0.03201(8) Uani d . 1
Br Br2 1.098956(13) 0.082071(17) 0.354813(13) 0.02255(7) Uani d . 1
P P1 0.75583(3) 0.42390(4) 0.32652(3) 0.01622(13) Uani d . 1
P P2 0.87594(3) 0.49067(4) 0.39930(3) 0.01568(13) Uani d . 1
N N1 0.81828(11) 0.48162(14) 0.34504(10) 0.0199(5) Uani d . 1
C C1 0.68415(13) 0.49014(16) 0.30886(12) 0.0190(5) Uani d . 1
C C2 0.61888(14) 0.45684(17) 0.30644(13) 0.0232(6) Uani d . 1
H H2A 0.6119 0.3989 0.3143 0.028 Uiso calc R 1
C C3 0.56407(14) 0.50824(19) 0.29257(14) 0.0279(6) Uani d . 1
H H3A 0.5195 0.4859 0.2920 0.033 Uiso calc R 1
C C4 0.57448(15) 0.59224(19) 0.27955(14) 0.0288(6) Uani d . 1
H H4A 0.5369 0.6275 0.2701 0.035 Uiso calc R 1
C C5 0.63957(14) 0.62511(18) 0.28023(13) 0.0258(6) Uani d . 1
H H5A 0.6465 0.6825 0.2700 0.031 Uiso calc R 1
C C6 0.69442(13) 0.57475(17) 0.29567(13) 0.0223(6) Uani d . 1
H H6A 0.7388 0.5977 0.2973 0.027 Uiso calc R 1
C C7 0.73085(13) 0.34938(16) 0.38903(12) 0.0187(5) Uani d . 1
C C8 0.76603(14) 0.27355(17) 0.39155(14) 0.0247(6) Uani d . 1
H H8A 0.7979 0.2601 0.3578 0.030 Uiso calc R 1
C C9 0.75454(15) 0.21817(18) 0.44295(15) 0.0304(7) Uani d . 1
H H9A 0.7793 0.1673 0.4451 0.037 Uiso calc R 1
C C10 0.70663(15) 0.23683(19) 0.49165(14) 0.0298(7) Uani d . 1
H H10A 0.6981 0.1982 0.5266 0.036 Uiso calc R 1
C C11 0.67168(15) 0.31107(19) 0.48916(14) 0.0293(7) Uani d . 1
H H11A 0.6391 0.3235 0.5225 0.035 Uiso calc R 1
C C12 0.68345(14) 0.36842(18) 0.43828(13) 0.0241(6) Uani d . 1
H H12A 0.6595 0.4199 0.4371 0.029 Uiso calc R 1
C C13 0.77493(13) 0.36475(16) 0.25205(12) 0.0187(5) Uani d . 1
C C14 0.83182(14) 0.38628(17) 0.21482(13) 0.0225(6) Uani d . 1
H H14A 0.8608 0.4301 0.2293 0.027 Uiso calc R 1
C C15 0.84605(15) 0.34344(19) 0.15649(13) 0.0289(7) Uani d . 1
H H15A 0.8849 0.3579 0.1310 0.035 Uiso calc R 1
C C16 0.80387(15) 0.27971(19) 0.13530(14) 0.0309(7) Uani d . 1
H H16A 0.8138 0.2507 0.0952 0.037 Uiso calc R 1
C C17 0.74681(15) 0.25778(19) 0.17241(14) 0.0313(7) Uani d . 1
H H17A 0.7182 0.2136 0.1580 0.038 Uiso calc R 1
C C18 0.73216(14) 0.30087(17) 0.23039(14) 0.0253(6) Uani d . 1
H H18A 0.6929 0.2869 0.2555 0.030 Uiso calc R 1
C C19 0.91067(12) 0.59434(15) 0.39039(12) 0.0160(5) Uani d . 1
C C20 0.90869(13) 0.63301(17) 0.32807(13) 0.0214(6) Uani d . 1
H H20A 0.8867 0.6061 0.2919 0.026 Uiso calc R 1
C C21 0.93868(14) 0.71025(18) 0.31898(14) 0.0251(6) Uani d . 1
H H21A 0.9376 0.7363 0.2765 0.030 Uiso calc R 1
C C22 0.97044(13) 0.74975(17) 0.37215(14) 0.0254(6) Uani d . 1
H H22A 0.9911 0.8028 0.3658 0.031 Uiso calc R 1
C C23 0.97218(13) 0.71245(17) 0.43399(14) 0.0258(6) Uani d . 1
H H23A 0.9937 0.7401 0.4701 0.031 Uiso calc R 1
C C24 0.94251(13) 0.63458(17) 0.44359(13) 0.0209(5) Uani d . 1
H H24A 0.9439 0.6088 0.4862 0.025 Uiso calc R 1
C C25 0.94574(12) 0.41893(16) 0.38813(12) 0.0179(5) Uani d . 1
C C26 1.00845(14) 0.44590(17) 0.36541(13) 0.0233(6) Uani d . 1
H H26A 1.0156 0.5036 0.3568 0.028 Uiso calc R 1
C C27 1.06086(14) 0.38942(18) 0.35507(14) 0.0280(6) Uani d . 1
H H27A 1.1038 0.4087 0.3402 0.034 Uiso calc R 1
C C28 1.05045(15) 0.30511(17) 0.36646(13) 0.0252(6) Uani d . 1
H H28A 1.0863 0.2665 0.3590 0.030 Uiso calc R 1
C C29 0.98834(15) 0.27678(18) 0.38862(14) 0.0280(6) Uani d . 1
H H29A 0.9812 0.2187 0.3957 0.034 Uiso calc R 1
C C30 0.93626(14) 0.33345(17) 0.40056(14) 0.0241(6) Uani d . 1
H H30A 0.8940 0.3141 0.4172 0.029 Uiso calc R 1
C C31 0.84459(13) 0.47787(16) 0.48303(12) 0.0176(5) Uani d . 1
C C32 0.88061(14) 0.43701(18) 0.53240(13) 0.0251(6) Uani d . 1
H H32A 0.9242 0.4147 0.5230 0.030 Uiso calc R 1
C C33 0.85284(15) 0.42861(19) 0.59590(14) 0.0310(7) Uani d . 1
H H33A 0.8774 0.4003 0.6297 0.037 Uiso calc R 1
C C34 0.78956(15) 0.46155(19) 0.60958(14) 0.0301(7) Uani d . 1
H H34A 0.7709 0.4559 0.6529 0.036 Uiso calc R 1
C C35 0.75319(15) 0.50269(18) 0.56064(14) 0.0269(6) Uani d . 1
H H35A 0.7097 0.5253 0.5703 0.032 Uiso calc R 1
C C36 0.78059(14) 0.51062(17) 0.49746(13) 0.0223(6) Uani d . 1
H H36A 0.7556 0.5385 0.4637 0.027 Uiso calc R 1

loop_
_atom_site_aniso_label
_atom_site_aniso_U_11
_atom_site_aniso_U_22
_atom_site_aniso_U_33
_atom_site_aniso_U_12
_atom_site_aniso_U_13
_atom_site_aniso_U_23
Cu1 0.02955(19) 0.0299(2) 0.02569(18) -0.00419(15) 0.00307(15) -0.00135(15)
Br1 0.03144(16) 0.03240(16) 0.03219(16) 0.00582(13) 0.01026(12) 0.00854(13)
Br2 0.02168(13) 0.02411(14) 0.02187(13) 0.00151(11) -0.00014(10) 0.00062(11)
P1 0.0148(3) 0.0172(3) 0.0166(3) -0.0012(3) -0.0005(2) -0.0002(3)
P2 0.0150(3) 0.0165(3) 0.0155(3) -0.0009(3) -0.0013(2) 0.0006(2)
N1 0.0195(11) 0.0199(11) 0.0202(11) -0.0046(9) -0.0025(9) 0.0022(9)
C1 0.0186(13) 0.0220(14) 0.0164(12) 0.0012(10) 0.0000(10) -0.0046(10)
C2 0.0235(14) 0.0187(13) 0.0275(14) -0.0001(11) 0.0004(11) -0.0033(11)
C3 0.0175(14) 0.0377(17) 0.0283(15) 0.0009(12) -0.0025(11) -0.0066(13)
C4 0.0267(15) 0.0347(17) 0.0250(15) 0.0124(13) -0.0044(12) -0.0055(13)
C5 0.0314(15) 0.0229(14) 0.0231(14) 0.0013(12) -0.0032(12) -0.0020(11)
C6 0.0212(13) 0.0247(14) 0.0210(13) -0.0011(11) -0.0015(10) -0.0026(11)
C7 0.0184(13) 0.0201(13) 0.0176(13) -0.0053(10) -0.0024(10) 0.0007(10)
C8 0.0236(14) 0.0235(14) 0.0271(15) -0.0021(11) 0.0010(12) 0.0025(12)
C9 0.0338(16) 0.0217(14) 0.0358(16) -0.0019(12) -0.0039(14) 0.0083(13)
C10 0.0372(17) 0.0284(16) 0.0236(15) -0.0128(13) -0.0044(13) 0.0077(12)
C11 0.0345(17) 0.0317(17) 0.0218(14) -0.0112(13) 0.0055(12) -0.0010(12)
C12 0.0260(14) 0.0256(15) 0.0205(14) -0.0057(12) 0.0018(11) -0.0019(11)
C13 0.0179(13) 0.0209(13) 0.0174(13) 0.0039(11) -0.0025(10) 0.0004(10)
C14 0.0231(14) 0.0225(13) 0.0220(14) 0.0027(11) 0.0013(11) 0.0029(11)
C15 0.0314(16) 0.0340(17) 0.0214(14) 0.0096(13) 0.0060(12) 0.0032(12)
C16 0.0387(18) 0.0335(17) 0.0205(15) 0.0161(14) -0.0030(13) -0.0034(12)
C17 0.0326(16) 0.0295(16) 0.0318(16) 0.0044(13) -0.0087(14) -0.0084(13)
C18 0.0230(14) 0.0255(15) 0.0276(15) 0.0029(12) -0.0016(12) -0.0034(12)
C19 0.0120(11) 0.0177(13) 0.0184(12) 0.0015(9) 0.0001(9) 0.0005(10)
C20 0.0213(13) 0.0228(14) 0.0201(13) 0.0008(11) 0.0017(11) 0.0005(11)
C21 0.0245(14) 0.0250(15) 0.0258(15) 0.0009(12) 0.0043(12) 0.0078(12)
C22 0.0196(13) 0.0189(13) 0.0378(16) -0.0017(11) -0.0026(12) 0.0024(12)
C23 0.0209(14) 0.0232(14) 0.0331(16) -0.0025(11) -0.0080(12) -0.0044(12)
C24 0.0207(13) 0.0215(13) 0.0204(13) 0.0019(11) -0.0016(11) -0.0005(11)
C25 0.0180(12) 0.0187(12) 0.0170(12) 0.0012(10) -0.0009(10) -0.0006(10)
C26 0.0275(15) 0.0190(13) 0.0233(14) -0.0017(11) 0.0046(11) 0.0029(11)
C27 0.0224(14) 0.0289(15) 0.0326(16) 0.0040(12) 0.0107(12) 0.0035(13)
C28 0.0304(15) 0.0220(14) 0.0232(14) 0.0089(12) 0.0037(12) -0.0007(11)
C29 0.0341(16) 0.0197(14) 0.0302(16) 0.0003(12) -0.0043(13) -0.0006(12)
C30 0.0197(14) 0.0215(14) 0.0311(15) -0.0020(11) -0.0008(12) 0.0008(12)
C31 0.0198(13) 0.0175(13) 0.0156(12) -0.0026(10) 0.0007(10) 0.0008(10)
C32 0.0187(13) 0.0343(16) 0.0223(14) -0.0005(12) -0.0028(11) 0.0024(12)
C33 0.0328(16) 0.0396(18) 0.0207(14) -0.0045(14) -0.0032(12) 0.0081(13)
C34 0.0349(17) 0.0329(16) 0.0224(15) -0.0111(13) 0.0077(12) -0.0031(13)
C35 0.0268(15) 0.0261(15) 0.0276(14) -0.0027(12) 0.0056(12) -0.0064(12)
C36 0.0262(15) 0.0194(14) 0.0215(13) 0.0007(11) 0.0004(11) 0.0005(11)

loop_
_atom_type_symbol
_atom_type_description
_atom_type_scat_dispersion_real
_atom_type_scat_dispersion_imag
_atom_type_scat_source
C C 0.0033 0.0016 'International Tables Vol C Tables 4.2.6.8 and 6.1.1.4'
H H 0.0000 0.0000 'International Tables Vol C Tables 4.2.6.8 and 6.1.1.4'
N N 0.0061 0.0033 'International Tables Vol C Tables 4.2.6.8 and 6.1.1.4'
P P 0.1023 0.0942 'International Tables Vol C Tables 4.2.6.8 and 6.1.1.4'
Cu Cu 0.3201 1.2651 'International Tables Vol C Tables 4.2.6.8 and 6.1.1.4'
Br Br -0.2901 2.4595 'International Tables Vol C Tables 4.2.6.8 and 6.1.1.4'

loop_
_geom_angle_atom_site_label_1
_geom_angle_atom_site_label_2
_geom_angle_atom_site_label_3
_geom_angle_site_symmetry_1
_geom_angle_site_symmetry_3
_geom_angle
_geom_angle_publ_flag
Br1 Cu1 Br2 . . 129.51(2) y
Br1 Cu1 Br1 . 5_756 109.110(18) y
Br2 Cu1 Br1 . 5_756 121.35(2) y
Br2 Cu1 Cu1 . 5_756 175.06(3) ?
Br1 Cu1 Cu1 . 5_756 55.144(16) ?
Br1 Cu1 Cu1 5_756 5_756 53.967(17) ?
Cu1 Br1 Cu1 . 5_756 70.890(18) y
N1 P1 C7 . . 115.77(11) ?
N1 P1 C1 . . 108.27(12) ?
C7 P1 C1 . . 108.18(12) ?
N1 P1 C13 . . 109.71(12) ?
C7 P1 C13 . . 106.74(12) ?
C1 P1 C13 . . 107.92(12) ?
N1 P2 C19 . . 106.78(11) ?
N1 P2 C31 . . 112.72(12) ?
C19 P2 C31 . . 109.09(11) ?
N1 P2 C25 . . 113.82(12) ?
C19 P2 C25 . . 106.42(11) ?
C31 P2 C25 . . 107.75(12) ?
P2 N1 P1 . . 140.74(15) ?
C2 C1 C6 . . 119.9(2) ?
C2 C1 P1 . . 120.4(2) ?
C6 C1 P1 . . 119.6(2) ?
C3 C2 C1 . . 120.0(3) ?
C3 C2 H2A . . 120.0 ?
C1 C2 H2A . . 120.0 ?
C4 C3 C2 . . 119.9(3) ?
C4 C3 H3A . . 120.1 ?
C2 C3 H3A . . 120.1 ?
C3 C4 C5 . . 120.2(3) ?
C3 C4 H4A . . 119.9 ?
C5 C4 H4A . . 119.9 ?
C6 C5 C4 . . 120.3(3) ?
C6 C5 H5A . . 119.8 ?
C4 C5 H5A . . 119.8 ?
C5 C6 C1 . . 119.6(3) ?
C5 C6 H6A . . 120.2 ?
C1 C6 H6A . . 120.2 ?
C12 C7 C8 . . 119.7(2) ?
C12 C7 P1 . . 122.3(2) ?
C8 C7 P1 . . 117.6(2) ?
C9 C8 C7 . . 120.2(3) ?
C9 C8 H8A . . 119.9 ?
C7 C8 H8A . . 119.9 ?
C8 C9 C10 . . 120.0(3) ?
C8 C9 H9A . . 120.0 ?
C10 C9 H9A . . 120.0 ?
C11 C10 C9 . . 120.0(3) ?
C11 C10 H10A . . 120.0 ?
C9 C10 H10A . . 120.0 ?
C10 C11 C12 . . 120.8(3) ?
C10 C11 H11A . . 119.6 ?
C12 C11 H11A . . 119.6 ?
C11 C12 C7 . . 119.3(3) ?
C11 C12 H12A . . 120.4 ?
C7 C12 H12A . . 120.4 ?
C14 C13 C18 . . 120.1(2) ?
C14 C13 P1 . . 118.9(2) ?
C18 C13 P1 . . 121.0(2) ?
C15 C14 C13 . . 119.7(3) ?
C15 C14 H14A . . 120.2 ?
C13 C14 H14A . . 120.2 ?
C16 C15 C14 . . 120.2(3) ?
C16 C15 H15A . . 119.9 ?
C14 C15 H15A . . 119.9 ?
C15 C16 C17 . . 120.4(3) ?
C15 C16 H16A . . 119.8 ?
C17 C16 H16A . . 119.8 ?
C18 C17 C16 . . 119.6(3) ?
C18 C17 H17A . . 120.2 ?
C16 C17 H17A . . 120.2 ?
C17 C18 C13 . . 120.1(3) ?
C17 C18 H18A . . 120.0 ?
C13 C18 H18A . . 120.0 ?
C24 C19 C20 . . 119.6(2) ?
C24 C19 P2 . . 121.23(19) ?
C20 C19 P2 . . 119.04(19) ?
C21 C20 C19 . . 120.2(2) ?
C21 C20 H20A . . 119.9 ?
C19 C20 H20A . . 119.9 ?
C20 C21 C22 . . 119.8(3) ?
C20 C21 H21A . . 120.1 ?
C22 C21 H21A . . 120.1 ?
C23 C22 C21 . . 120.5(3) ?
C23 C22 H22A . . 119.8 ?
C21 C22 H22A . . 119.8 ?
C22 C23 C24 . . 120.2(3) ?
C22 C23 H23A . . 119.9 ?
C24 C23 H23A . . 119.9 ?
C23 C24 C19 . . 119.7(2) ?
C23 C24 H24A . . 120.1 ?
C19 C24 H24A . . 120.1 ?
C26 C25 C30 . . 118.7(2) ?
C26 C25 P2 . . 121.5(2) ?
C30 C25 P2 . . 119.7(2) ?
C25 C26 C27 . . 120.7(3) ?
C25 C26 H26A . . 119.6 ?
C27 C26 H26A . . 119.6 ?
C28 C27 C26 . . 119.9(3) ?
C28 C27 H27A . . 120.0 ?
C26 C27 H27A . . 120.0 ?
C29 C28 C27 . . 120.3(3) ?
C29 C28 H28A . . 119.8 ?
C27 C28 H28A . . 119.8 ?
C28 C29 C30 . . 119.8(3) ?
C28 C29 H29A . . 120.1 ?
C30 C29 H29A . . 120.1 ?
C29 C30 C25 . . 120.4(3) ?
C29 C30 H30A . . 119.8 ?
C25 C30 H30A . . 119.8 ?
C32 C31 C36 . . 119.4(2) ?
C32 C31 P2 . . 123.1(2) ?
C36 C31 P2 . . 117.43(19) ?
C31 C32 C33 . . 120.0(3) ?
C31 C32 H32A . . 120.0 ?
C33 C32 H32A . . 120.0 ?
C34 C33 C32 . . 120.0(3) ?
C34 C33 H33A . . 120.0 ?
C32 C33 H33A . . 120.0 ?
C33 C34 C35 . . 120.5(3) ?
C33 C34 H34A . . 119.7 ?
C35 C34 H34A . . 119.7 ?
C34 C35 C36 . . 119.5(3) ?
C34 C35 H35A . . 120.2 ?
C36 C35 H35A . . 120.2 ?
C35 C36 C31 . . 120.5(3) ?
C35 C36 H36A . . 119.7 ?
C31 C36 H36A . . 119.7 ?

loop_
_geom_bond_atom_site_label_1
_geom_bond_atom_site_label_2
_geom_bond_site_symmetry_2
_geom_bond_distance
_geom_bond_publ_flag
Cu1 Br1 . 2.4201(7) y
Cu1 Br2 . 2.3369(6) y
Cu1 Br1 5_756 2.4558(6) y
Cu1 Cu1 5_756 2.8278(8) y
Br1 Cu1 5_756 2.4558(6) n
P1 N1 . 1.583(2) ?
P1 C7 . 1.800(3) ?
P1 C1 . 1.802(3) ?
P1 C13 . 1.810(3) ?
P2 N1 . 1.582(2) ?
P2 C19 . 1.803(3) ?
P2 C31 . 1.804(3) ?
P2 C25 . 1.806(3) ?
C1 C2 . 1.394(4) ?
C1 C6 . 1.394(4) ?
C2 C3 . 1.386(4) ?
C2 H2A . 0.9500 ?
C3 C4 . 1.384(4) ?
C3 H3A . 0.9500 ?
C4 C5 . 1.387(4) ?
C4 H4A . 0.9500 ?
C5 C6 . 1.384(4) ?
C5 H5A . 0.9500 ?
C6 H6A . 0.9500 ?
C7 C12 . 1.395(4) ?
C7 C8 . 1.398(4) ?
C8 C9 . 1.380(4) ?
C8 H8A . 0.9500 ?
C9 C10 . 1.393(4) ?
C9 H9A . 0.9500 ?
C10 C11 . 1.374(4) ?
C10 H10A . 0.9500 ?
C11 C12 . 1.393(4) ?
C11 H11A . 0.9500 ?
C12 H12A . 0.9500 ?
C13 C14 . 1.391(4) ?
C13 C18 . 1.394(4) ?
C14 C15 . 1.387(4) ?
C14 H14A . 0.9500 ?
C15 C16 . 1.383(4) ?
C15 H15A . 0.9500 ?
C16 C17 . 1.395(4) ?
C16 H16A . 0.9500 ?
C17 C18 . 1.384(4) ?
C17 H17A . 0.9500 ?
C18 H18A . 0.9500 ?
C19 C24 . 1.397(4) ?
C19 C20 . 1.397(4) ?
C20 C21 . 1.382(4) ?
C20 H20A . 0.9500 ?
C21 C22 . 1.390(4) ?
C21 H21A . 0.9500 ?
C22 C23 . 1.379(4) ?
C22 H22A . 0.9500 ?
C23 C24 . 1.389(4) ?
C23 H23A . 0.9500 ?
C24 H24A . 0.9500 ?
C25 C26 . 1.387(4) ?
C25 C30 . 1.402(4) ?
C26 C27 . 1.388(4) ?
C26 H26A . 0.9500 ?
C27 C28 . 1.383(4) ?
C27 H27A . 0.9500 ?
C28 C29 . 1.380(4) ?
C28 H28A . 0.9500 ?
C29 C30 . 1.391(4) ?
C29 H29A . 0.9500 ?
C30 H30A . 0.9500 ?
C31 C32 . 1.384(4) ?
C31 C36 . 1.397(4) ?
C32 C33 . 1.395(4) ?
C32 H32A . 0.9500 ?
C33 C34 . 1.382(4) ?
C33 H33A . 0.9500 ?
C34 C35 . 1.384(4) ?
C34 H34A . 0.9500 ?
C35 C36 . 1.386(4) ?
C35 H35A . 0.9500 ?
C36 H36A . 0.9500 ?

loop_
_geom_torsion_atom_site_label_1
_geom_torsion_atom_site_label_2
_geom_torsion_atom_site_label_3
_geom_torsion_atom_site_label_4
_geom_torsion_site_symmetry_1
_geom_torsion_site_symmetry_4
_geom_torsion
Br2 Cu1 Br1 Cu1 . 5_756 -177.93(3)
Br1 Cu1 Br1 Cu1 5_756 5_756 0.0
C19 P2 N1 P1 . . -164.8(2)
C31 P2 N1 P1 . . -45.0(3)
C25 P2 N1 P1 . . 78.1(3)
C7 P1 N1 P2 . . 10.5(3)
C1 P1 N1 P2 . . 132.1(2)
C13 P1 N1 P2 . . -110.3(2)
N1 P1 C1 C2 . . -164.9(2)
C7 P1 C1 C2 . . -38.7(2)
C13 P1 C1 C2 . . 76.4(2)
N1 P1 C1 C6 . . 17.0(2)
C7 P1 C1 C6 . . 143.2(2)
C13 P1 C1 C6 . . -101.7(2)
C6 C1 C2 C3 . . -1.6(4)
P1 C1 C2 C3 . . -179.7(2)
C1 C2 C3 C4 . . 1.6(4)
C2 C3 C4 C5 . . 0.1(4)
C3 C4 C5 C6 . . -1.7(4)
C4 C5 C6 C1 . . 1.7(4)
C2 C1 C6 C5 . . 0.0(4)
P1 C1 C6 C5 . . 178.1(2)
N1 P1 C7 C12 . . 89.6(2)
C1 P1 C7 C12 . . -32.1(2)
C13 P1 C7 C12 . . -148.0(2)
N1 P1 C7 C8 . . -83.5(2)
C1 P1 C7 C8 . . 154.8(2)
C13 P1 C7 C8 . . 38.9(2)
C12 C7 C8 C9 . . -0.8(4)
P1 C7 C8 C9 . . 172.5(2)
C7 C8 C9 C10 . . 1.5(4)
C8 C9 C10 C11 . . -1.2(4)
C9 C10 C11 C12 . . 0.0(4)
C10 C11 C12 C7 . . 0.7(4)
C8 C7 C12 C11 . . -0.3(4)
P1 C7 C12 C11 . . -173.3(2)
N1 P1 C13 C14 . . -11.6(2)
C7 P1 C13 C14 . . -137.7(2)
C1 P1 C13 C14 . . 106.2(2)
N1 P1 C13 C18 . . 171.1(2)
C7 P1 C13 C18 . . 44.9(2)
C1 P1 C13 C18 . . -71.1(2)
C18 C13 C14 C15 . . -0.6(4)
P1 C13 C14 C15 . . -177.9(2)
C13 C14 C15 C16 . . 0.1(4)
C14 C15 C16 C17 . . -0.2(4)
C15 C16 C17 C18 . . 0.7(4)
C16 C17 C18 C13 . . -1.1(4)
C14 C13 C18 C17 . . 1.1(4)
P1 C13 C18 C17 . . 178.4(2)
N1 P2 C19 C24 . . 155.2(2)
C31 P2 C19 C24 . . 33.1(2)
C25 P2 C19 C24 . . -82.9(2)
N1 P2 C19 C20 . . -28.2(2)
C31 P2 C19 C20 . . -150.3(2)
C25 P2 C19 C20 . . 93.7(2)
C24 C19 C20 C21 . . 0.6(4)
P2 C19 C20 C21 . . -176.0(2)
C19 C20 C21 C22 . . -0.5(4)
C20 C21 C22 C23 . . -0.1(4)
C21 C22 C23 C24 . . 0.4(4)
C22 C23 C24 C19 . . -0.3(4)
C20 C19 C24 C23 . . -0.3(4)
P2 C19 C24 C23 . . 176.3(2)
N1 P2 C25 C26 . . 107.2(2)
C19 P2 C25 C26 . . -10.1(2)
C31 P2 C25 C26 . . -127.0(2)
N1 P2 C25 C30 . . -70.7(2)
C19 P2 C25 C30 . . 172.0(2)
C31 P2 C25 C30 . . 55.1(2)
C30 C25 C26 C27 . . 0.1(4)
P2 C25 C26 C27 . . -177.9(2)
C25 C26 C27 C28 . . 1.0(4)
C26 C27 C28 C29 . . -0.6(4)
C27 C28 C29 C30 . . -1.0(4)
C28 C29 C30 C25 . . 2.1(4)
C26 C25 C30 C29 . . -1.6(4)
P2 C25 C30 C29 . . 176.4(2)
N1 P2 C31 C32 . . 142.0(2)
C19 P2 C31 C32 . . -99.6(2)
C25 P2 C31 C32 . . 15.5(3)
N1 P2 C31 C36 . . -37.5(2)
C19 P2 C31 C36 . . 81.0(2)
C25 P2 C31 C36 . . -163.9(2)
C36 C31 C32 C33 . . 0.2(4)
P2 C31 C32 C33 . . -179.3(2)
C31 C32 C33 C34 . . -0.4(4)
C32 C33 C34 C35 . . 0.2(4)
C33 C34 C35 C36 . . 0.1(4)
C34 C35 C36 C31 . . -0.4(4)
C32 C31 C36 C35 . . 0.2(4)
P2 C31 C36 C35 . . 179.7(2)
